data_7019606
loop_
_publ_author_name
'Mastropietro, Teresa F.'
'Yadav, Yogesh J.'
'Szerb, Elisabeta I.'
'Talarico, Anna Maria'
'Ghedini, Mauro'
'Crispini, Alessandra'

_publ_section_title
;
 Luminescence mechanochromism in cyclometallated Ir(iii) complexes
 containing picolylamine.
;
_journal_issue 29
_journal_name_full 'Dalton transactions (Cambridge, England : 2003)'
_journal_page_first 8899
_journal_page_last 8907
_journal_paper_doi 10.1039/c2dt30699a
_journal_volume 41
_journal_year 2012
_chemical_formula_moiety 'C28 H24 Ir N4, Cl'
_chemical_formula_sum 'C28 H24 Cl Ir N4'
_chemical_formula_weight 644.16
_chemical_name_systematic
;
?
;
_space_group_IT_number 19
_symmetry_cell_setting orthorhombic
_symmetry_space_group_name_Hall 'P 2ac 2ab'
_symmetry_space_group_name_H-M 'P 21 21 21'
_atom_sites_solution_hydrogens geom
_atom_sites_solution_primary direct
_atom_sites_solution_secondary difmap
_audit_creation_method SHELXL-97
_cell_angle_alpha 90.00
_cell_angle_beta 90.00
_cell_angle_gamma 90.00
_cell_formula_units_Z 4
_cell_length_a 9.8167(17)
_cell_length_b 13.747(3)
_cell_length_c 20.447(4)
_cell_measurement_reflns_used 60
_cell_measurement_temperature 296(2)
_cell_measurement_theta_max 30.635
_cell_measurement_theta_min 4.381
_cell_volume 2759.3(9)
_computing_cell_refinement 'Bruker SMART'
_computing_data_collection 'Bruker SMART'
_computing_data_reduction 'Bruker SAINT'
_computing_molecular_graphics 'Bruker SHELXTL'
_computing_publication_material 'Bruker SHELXTL'
_computing_structure_refinement 'SHELXL-97 (Sheldrick, 1997)'
_computing_structure_solution 'SHELXS-97 (Sheldrick, 1990)'
_diffrn_ambient_temperature 296(2)
_diffrn_measured_fraction_theta_full 0.974
_diffrn_measured_fraction_theta_max 0.974
_diffrn_measurement_device_type 'CCD area detector'
_diffrn_measurement_method 'phi and omega scans'
_diffrn_radiation_monochromator graphite
_diffrn_radiation_source 'fine-focus sealed tube'
_diffrn_radiation_type MoK\a
_diffrn_radiation_wavelength 0.71073
_diffrn_reflns_av_R_equivalents 0.0811
_diffrn_reflns_av_sigmaI/netI 0.0691
_diffrn_reflns_limit_h_max 11
_diffrn_reflns_limit_h_min -11
_diffrn_reflns_limit_k_max 16
_diffrn_reflns_limit_k_min -16
_diffrn_reflns_limit_l_max 24
_diffrn_reflns_limit_l_min -24
_diffrn_reflns_number 17671
_diffrn_reflns_theta_full 25.00
_diffrn_reflns_theta_max 25.00
_diffrn_reflns_theta_min 2.48
_exptl_absorpt_coefficient_mu 4.957
_exptl_absorpt_correction_T_max 0.762
_exptl_absorpt_correction_T_min 0.601
_exptl_absorpt_correction_type multi-scan
_exptl_absorpt_process_details sadabs
_exptl_crystal_colour orange
_exptl_crystal_density_diffrn 1.551
_exptl_crystal_density_method 'not measured'
_exptl_crystal_description parallelepiped
_exptl_crystal_F_000 1256
_exptl_crystal_size_max 0.05
_exptl_crystal_size_mid 0.04
_exptl_crystal_size_min 0.03
_refine_diff_density_max 2.796
_refine_diff_density_min -1.021
_refine_diff_density_rms 0.155
_refine_ls_abs_structure_details 'Flack H D (1983), Acta Cryst. A39, 876-881'
_refine_ls_abs_structure_Flack 0.023(17)
_refine_ls_extinction_method none
_refine_ls_goodness_of_fit_ref 0.859
_refine_ls_hydrogen_treatment constr
_refine_ls_matrix_type full
_refine_ls_number_parameters 295
_refine_ls_number_reflns 4749
_refine_ls_number_restraints 0
_refine_ls_restrained_S_all 0.859
_refine_ls_R_factor_all 0.0487
_refine_ls_R_factor_gt 0.0429
_refine_ls_shift/su_max 0.001
_refine_ls_shift/su_mean 0.000
_refine_ls_structure_factor_coef Fsqd
_refine_ls_weighting_details 'calc w=1/[\s^2^(Fo^2^)+(0.0812P)^2^+0.0000P] where P=(Fo^2^+2Fc^2^)/3'
_refine_ls_weighting_scheme calc
_refine_ls_wR_factor_gt 0.1017
_refine_ls_wR_factor_ref 0.1055
_reflns_number_gt 4315
_reflns_number_total 4749
_reflns_threshold_expression >2sigma(I)
_cod_data_source_file c2dt30699a.txt
_cod_data_source_block (1b)
_cod_database_code 7019606

loop_
_symmetry_equiv_pos_as_xyz
'x, y, z'
'x+1/2, -y+1/2, -z'
'-x, y+1/2, -z+1/2'
'-x+1/2, -y, z+1/2'

loop_
_atom_site_label
_atom_site_type_symbol
_atom_site_fract_x
_atom_site_fract_y
_atom_site_fract_z
_atom_site_U_iso_or_equiv
_atom_site_adp_type
_atom_site_occupancy
_atom_site_symmetry_multiplicity
_atom_site_calc_flag
_atom_site_refinement_flags
Ir1 Ir 0.42862(3) 0.11725(2) 0.193029(15) 0.03468(12) Uani 1 1 d .
Cl1 Cl 0.7104(4) 0.9583(2) 0.03168(18) 0.0761(9) Uani 1 1 d .
N1 N 0.4154(9) 0.1829(5) 0.1033(4) 0.0446(18) Uani 1 1 d .
C1 C 0.4630(11) 0.1482(9) 0.0485(5) 0.056(3) Uani 1 1 d .
H1 H 0.5152 0.0917 0.0496 0.067 Uiso 1 1 calc R
C2 C 0.4377(16) 0.1937(10) -0.0130(6) 0.073(3) Uani 1 1 d .
H2 H 0.4691 0.1661 -0.0518 0.087 Uiso 1 1 calc R
C3 C 0.3673(15) 0.2775(10) -0.0134(7) 0.069(4) Uani 1 1 d .
H3 H 0.3506 0.3098 -0.0525 0.083 Uiso 1 1 calc R
C4 C 0.3213(12) 0.3142(9) 0.0433(6) 0.060(3) Uani 1 1 d .
H4 H 0.2737 0.3727 0.0424 0.072 Uiso 1 1 calc R
C5 C 0.3411(10) 0.2693(8) 0.1026(6) 0.050(3) Uani 1 1 d .
C6 C 0.2947(11) 0.2997(7) 0.1669(6) 0.047(2) Uani 1 1 d .
C7 C 0.2150(12) 0.3838(8) 0.1776(6) 0.063(3) Uani 1 1 d .
H7 H 0.1899 0.4228 0.1424 0.076 Uiso 1 1 calc R
C8 C 0.1746(12) 0.4080(9) 0.2396(8) 0.069(4) Uani 1 1 d .
H8 H 0.1213 0.4630 0.2463 0.083 Uiso 1 1 calc R
C9 C 0.2120(12) 0.3517(8) 0.2918(6) 0.063(3) Uani 1 1 d .
H9 H 0.1836 0.3688 0.3337 0.076 Uiso 1 1 calc R
C10 C 0.2930(12) 0.2681(8) 0.2830(5) 0.051(2) Uani 1 1 d .
H10 H 0.3219 0.2319 0.3188 0.061 Uiso 1 1 calc R
C11 C 0.3296(9) 0.2402(7) 0.2189(5) 0.043(2) Uani 1 1 d .
N2 N 0.4440(7) 0.0652(4) 0.2856(2) 0.050(2) Uani 1 1 d G
C12 C 0.3454(7) 0.0096(5) 0.3169(4) 0.068(3) Uani 1 1 d G
H12 H 0.2671 -0.0090 0.2946 0.082 Uiso 1 1 calc R
C13 C 0.3638(10) -0.0181(7) 0.3817(4) 0.089(5) Uani 1 1 d G
H13 H 0.2978 -0.0553 0.4027 0.106 Uiso 1 1 calc R
C14 C 0.4808(11) 0.0097(7) 0.4151(3) 0.100(6) Uani 1 1 d G
H14 H 0.4931 -0.0089 0.4584 0.120 Uiso 1 1 calc R
C15 C 0.5794(9) 0.0653(6) 0.3837(3) 0.074(4) Uani 1 1 d G
H15 H 0.6577 0.0839 0.4061 0.089 Uiso 1 1 calc R
C16 C 0.5610(7) 0.0931(4) 0.3190(3) 0.049(3) Uani 1 1 d G
C17 C 0.6540(10) 0.1511(7) 0.2795(5) 0.048(2) Uani 1 1 d .
C18 C 0.7826(13) 0.1806(10) 0.3057(8) 0.073(3) Uani 1 1 d .
H18 H 0.8114 0.1630 0.3474 0.087 Uiso 1 1 calc R
C19 C 0.8626(14) 0.2386(12) 0.2634(10) 0.087(5) Uani 1 1 d .
H19 H 0.9467 0.2605 0.2783 0.104 Uiso 1 1 calc R
C20 C 0.8222(13) 0.2641(10) 0.2020(8) 0.075(4) Uani 1 1 d .
H20 H 0.8793 0.3001 0.1749 0.090 Uiso 1 1 calc R
C21 C 0.6936(11) 0.2349(8) 0.1805(7) 0.062(3) Uani 1 1 d .
H21 H 0.6625 0.2558 0.1399 0.074 Uiso 1 1 calc R
C22 C 0.6102(10) 0.1751(7) 0.2187(5) 0.047(2) Uani 1 1 d .
N3 N 0.5180(10) -0.0210(6) 0.1599(4) 0.048(2) Uani 1 1 d .
H3B H 0.5612 -0.0116 0.1216 0.058 Uiso 1 1 calc R
H3A H 0.5798 -0.0414 0.1894 0.058 Uiso 1 1 calc R
C23 C 0.4132(13) -0.0953(7) 0.1518(7) 0.068(3) Uani 1 1 d .
H23B H 0.4083 -0.1347 0.1911 0.081 Uiso 1 1 calc R
H23A H 0.4378 -0.1376 0.1157 0.081 Uiso 1 1 calc R
C24 C 0.2772(11) -0.0515(7) 0.1387(5) 0.046(2) Uani 1 1 d .
N4 N 0.2512(8) 0.0360(5) 0.1644(4) 0.0401(18) Uani 1 1 d .
C25 C 0.1756(13) -0.1036(9) 0.1060(6) 0.066(3) Uani 1 1 d .
H25 H 0.1938 -0.1651 0.0892 0.079 Uiso 1 1 calc R
C26 C 0.0435(12) -0.0611(10) 0.0987(6) 0.062(3) Uani 1 1 d .
H26 H -0.0262 -0.0932 0.0766 0.075 Uiso 1 1 calc R
C27 C 0.0255(12) 0.0247(10) 0.1244(7) 0.070(4) Uani 1 1 d .
H27 H -0.0587 0.0548 0.1191 0.084 Uiso 1 1 calc R
C28 C 0.1262(12) 0.0737(9) 0.1595(7) 0.067(3) Uani 1 1 d .
H28 H 0.1063 0.1327 0.1796 0.080 Uiso 1 1 calc R

loop_
_atom_site_aniso_label
_atom_site_aniso_U_11
_atom_site_aniso_U_22
_atom_site_aniso_U_33
_atom_site_aniso_U_23
_atom_site_aniso_U_13
_atom_site_aniso_U_12
Ir1 0.03197(18) 0.03900(16) 0.03308(18) 0.00242(13) -0.00373(15) 0.00189(14)
Cl1 0.0618(19) 0.089(2) 0.078(2) 0.0127(16) 0.0240(17) 0.0081(16)
N1 0.033(4) 0.047(4) 0.054(5) -0.002(3) -0.008(4) 0.003(4)
C1 0.051(7) 0.076(7) 0.042(6) 0.009(5) 0.003(5) 0.011(5)
C2 0.084(9) 0.096(9) 0.037(6) 0.008(5) -0.005(6) -0.012(9)
C3 0.070(8) 0.085(9) 0.052(8) 0.036(6) -0.020(6) -0.006(7)
C4 0.055(7) 0.061(6) 0.063(8) 0.023(5) -0.019(6) -0.007(5)
C5 0.026(5) 0.065(6) 0.060(7) 0.010(5) -0.006(4) -0.002(4)
C6 0.034(5) 0.041(5) 0.066(7) 0.003(4) -0.010(5) 0.000(4)
C7 0.061(6) 0.039(4) 0.090(9) -0.003(5) 0.003(6) -0.001(5)
C8 0.048(7) 0.055(7) 0.105(11) -0.018(7) 0.004(7) 0.006(5)
C9 0.050(6) 0.060(6) 0.079(9) -0.024(6) 0.018(6) -0.004(5)
C10 0.048(6) 0.056(5) 0.048(6) -0.015(4) 0.002(5) -0.004(5)
C11 0.024(5) 0.046(5) 0.060(6) -0.011(4) -0.005(4) -0.003(4)
N2 0.067(6) 0.049(4) 0.034(4) -0.001(3) -0.002(4) 0.002(4)
C12 0.090(9) 0.072(7) 0.043(7) 0.010(5) 0.002(6) -0.009(6)
C13 0.147(15) 0.078(8) 0.041(7) 0.013(6) 0.022(9) -0.005(9)
C14 0.161(17) 0.097(10) 0.043(8) 0.000(7) -0.024(10) 0.054(11)
C15 0.103(11) 0.070(7) 0.048(7) -0.002(5) -0.008(8) 0.020(8)
C16 0.080(7) 0.026(4) 0.042(6) -0.007(3) -0.023(5) 0.024(4)
C17 0.040(5) 0.056(5) 0.049(6) -0.015(4) 0.002(4) 0.005(4)
C18 0.046(6) 0.094(8) 0.079(8) -0.019(8) -0.025(7) 0.012(6)
C19 0.036(7) 0.105(11) 0.119(14) -0.061(10) -0.017(8) 0.003(7)
C20 0.048(7) 0.088(8) 0.088(11) -0.029(8) 0.009(7) -0.017(6)
C21 0.047(7) 0.056(6) 0.081(9) -0.003(5) -0.005(6) -0.002(5)
C22 0.034(5) 0.054(5) 0.054(6) -0.015(4) -0.004(4) 0.006(4)
N3 0.061(6) 0.048(4) 0.036(4) -0.002(3) -0.007(4) 0.015(4)
C23 0.068(8) 0.046(5) 0.089(9) -0.001(5) 0.005(7) -0.010(5)
C24 0.033(5) 0.052(5) 0.053(6) 0.008(4) -0.003(4) -0.005(4)
N4 0.034(5) 0.044(4) 0.042(4) 0.007(3) 0.003(3) -0.003(3)
C25 0.071(8) 0.067(7) 0.061(7) -0.009(5) 0.003(6) -0.024(6)
C26 0.047(7) 0.089(9) 0.050(7) 0.024(6) -0.011(5) -0.031(6)
C27 0.039(7) 0.076(8) 0.095(10) 0.027(7) -0.022(6) -0.014(6)
C28 0.039(6) 0.066(6) 0.095(9) 0.038(6) 0.007(6) 0.012(5)

loop_
_atom_type_symbol
_atom_type_description
_atom_type_scat_dispersion_real
_atom_type_scat_dispersion_imag
_atom_type_scat_source
C C 0.0033 0.0016 'International Tables Vol C Tables 4.2.6.8 and 6.1.1.4'
H H 0.0000 0.0000 'International Tables Vol C Tables 4.2.6.8 and 6.1.1.4'
N N 0.0061 0.0033 'International Tables Vol C Tables 4.2.6.8 and 6.1.1.4'
Cl Cl 0.1484 0.1585 'International Tables Vol C Tables 4.2.6.8 and 6.1.1.4'
Ir Ir -1.4442 7.9887 'International Tables Vol C Tables 4.2.6.8 and 6.1.1.4'

loop_
_geom_angle_atom_site_label_1
_geom_angle_atom_site_label_2
_geom_angle_atom_site_label_3
_geom_angle
C11 Ir1 C22 91.6(4)
C11 Ir1 N2 95.0(4)
C22 Ir1 N2 80.2(4)
C11 Ir1 N1 80.5(4)
C22 Ir1 N1 96.6(4)
N2 Ir1 N1 174.5(3)
C11 Ir1 N4 96.7(3)
C22 Ir1 N4 171.6(3)
N2 Ir1 N4 97.5(3)
N1 Ir1 N4 86.2(3)
C11 Ir1 N3 174.4(4)
C22 Ir1 N3 93.9(4)
N2 Ir1 N3 87.3(3)
N1 Ir1 N3 97.5(3)
N4 Ir1 N3 77.9(3)
C1 N1 C5 119.4(9)
C1 N1 Ir1 125.8(7)
C5 N1 Ir1 114.7(7)
N1 C1 C2 122.3(11)
N1 C1 H1 118.8
C2 C1 H1 118.8
C3 C2 C1 118.0(12)
C3 C2 H2 121.0
C1 C2 H2 121.0
C4 C3 C2 119.4(10)
C4 C3 H3 120.3
C2 C3 H3 120.3
C3 C4 C5 123.0(11)
C3 C4 H4 118.5
C5 C4 H4 118.5
C4 C5 N1 117.7(11)
C4 C5 C6 128.7(10)
N1 C5 C6 113.6(9)
C11 C6 C7 120.2(10)
C11 C6 C5 116.5(9)
C7 C6 C5 123.3(10)
C8 C7 C6 120.1(11)
C8 C7 H7 120.0
C6 C7 H7 120.0
C9 C8 C7 120.5(10)
C9 C8 H8 119.7
C7 C8 H8 119.7
C8 C9 C10 120.8(11)
C8 C9 H9 119.6
C10 C9 H9 119.6
C9 C10 C11 119.0(11)
C9 C10 H10 120.5
C11 C10 H10 120.5
C6 C11 C10 119.3(9)
C6 C11 Ir1 114.4(8)
C10 C11 Ir1 126.3(8)
C12 N2 C16 120.0
C12 N2 Ir1 124.9(3)
C16 N2 Ir1 115.0(3)
C13 C12 N2 120.0
C13 C12 H12 120.0
N2 C12 H12 120.0
C12 C13 C14 120.0
C12 C13 H13 120.0
C14 C13 H13 120.0
C13 C14 C15 120.0
C13 C14 H14 120.0
C15 C14 H14 120.0
C16 C15 C14 120.0
C16 C15 H15 120.0
C14 C15 H15 120.0
C15 C16 N2 120.0
C15 C16 C17 126.6(6)
N2 C16 C17 113.4(6)
C22 C17 C18 123.7(11)
C22 C17 C16 116.2(9)
C18 C17 C16 120.1(10)
C19 C18 C17 114.9(13)
C19 C18 H18 122.5
C17 C18 H18 122.5
C20 C19 C18 123.1(12)
C20 C19 H19 118.4
C18 C19 H19 118.4
C19 C20 C21 118.6(14)
C19 C20 H20 120.7
C21 C20 H20 120.7
C20 C21 C22 121.5(13)
C20 C21 H21 119.3
C22 C21 H21 119.3
C17 C22 C21 118.0(10)
C17 C22 Ir1 115.0(8)
C21 C22 Ir1 127.0(8)
C23 N3 Ir1 111.0(7)
C23 N3 H3B 109.4
Ir1 N3 H3B 109.4
C23 N3 H3A 109.4
Ir1 N3 H3A 109.4
H3B N3 H3A 108.0
N3 C23 C24 111.6(8)
N3 C23 H23B 109.3
C24 C23 H23B 109.3
N3 C23 H23A 109.3
C24 C23 H23A 109.3
H23B C23 H23A 108.0
N4 C24 C25 120.9(10)
N4 C24 C23 117.7(9)
C25 C24 C23 121.2(10)
C28 N4 C24 119.7(10)
C28 N4 Ir1 124.3(8)
C24 N4 Ir1 114.8(7)
C24 C25 C26 119.2(11)
C24 C25 H25 120.4
C26 C25 H25 120.4
C27 C26 C25 116.7(11)
C27 C26 H26 121.6
C25 C26 H26 121.6
C26 C27 C28 123.2(12)
C26 C27 H27 118.4
C28 C27 H27 118.4
N4 C28 C27 120.2(13)
N4 C28 H28 119.9
C27 C28 H28 119.9

loop_
_geom_bond_atom_site_label_1
_geom_bond_atom_site_label_2
_geom_bond_distance
Ir1 C11 2.020(9)
Ir1 C22 2.021(9)
Ir1 N2 2.028(5)
Ir1 N1 2.049(8)
Ir1 N4 2.150(8)
Ir1 N3 2.200(8)
N1 C1 1.304(13)
N1 C5 1.394(13)
C1 C2 1.427(16)
C1 H1 0.9300
C2 C3 1.34(2)
C2 H2 0.9300
C3 C4 1.34(2)
C3 H3 0.9300
C4 C5 1.375(16)
C4 H4 0.9300
C5 C6 1.453(17)
C6 C11 1.384(15)
C6 C7 1.413(15)
C7 C8 1.370(19)
C7 H7 0.9300
C8 C9 1.37(2)
C8 H8 0.9300
C9 C10 1.409(16)
C9 H9 0.9300
C10 C11 1.413(14)
C10 H10 0.9300
N2 C12 1.3900
N2 C16 1.3900
C12 C13 1.3900
C12 H12 0.9300
C13 C14 1.3900
C13 H13 0.9300
C14 C15 1.3900
C14 H14 0.9300
C15 C16 1.3900
C15 H15 0.9300
C16 C17 1.457(13)
C17 C22 1.355(15)
C17 C18 1.430(16)
C18 C19 1.41(2)
C18 H18 0.9300
C19 C20 1.36(2)
C19 H19 0.9300
C20 C21 1.396(17)
C20 H20 0.9300
C21 C22 1.399(16)
C21 H21 0.9300
N3 C23 1.460(14)
N3 H3B 0.9000
N3 H3A 0.9000
C23 C24 1.489(17)
C23 H23B 0.9700
C23 H23A 0.9700
C24 N4 1.336(13)
C24 C25 1.398(16)
N4 C28 1.336(14)
C25 C26 1.430(18)
C25 H25 0.9300
C26 C27 1.30(2)
C26 H26 0.9300
C27 C28 1.395(19)
C27 H27 0.9300
C28 H28 0.9300
